data_7023797
loop_
_publ_author_name
'Shankar, Ravi'
'Asija, Meenal'
'Singla, Nisha'
'Basu, Suddhastwa'
'Kociok-K\"ohn, Gabriele'
'Molloy, Kieran C.'

_publ_section_title
;
 Synthesis, characterization and selective de-esterification of
 diorganotinbis(O-methylphosphite)s.
;
_journal_issue 44
_journal_name_full 'Dalton transactions (Cambridge, England : 2003)'
_journal_page_first 15591
_journal_page_last 15598
_journal_paper_doi 10.1039/c3dt52178h
_journal_volume 42
_journal_year 2013
_chemical_formula_moiety 'C10 H26 O6 P2 Sn'
_chemical_formula_sum 'C10 H26 O6 P2 Sn'
_chemical_formula_weight 422.94
_chemical_name_systematic
;
 ?
;
_space_group_IT_number 2
_space_group_name_Hall '-P 1'
_symmetry_cell_setting triclinic
_symmetry_space_group_name_Hall '-P 1'
_symmetry_space_group_name_H-M 'P -1'
_atom_sites_solution_hydrogens geom
_atom_sites_solution_primary direct
_atom_sites_solution_secondary difmap
_audit_creation_method SHELXL-97
_cell_angle_alpha 84.310(4)
_cell_angle_beta 82.173(3)
_cell_angle_gamma 73.820(4)
_cell_formula_units_Z 1
_cell_length_a 5.1681(4)
_cell_length_b 7.6308(4)
_cell_length_c 11.3713(8)
_cell_measurement_reflns_used 6111
_cell_measurement_temperature 150(2)
_cell_measurement_theta_max 27.485
_cell_measurement_theta_min 2.910
_cell_volume 425.79(5)
_computing_cell_refinement 'HKL Scalepack (Otwinowski & Minor, 1997)'
_computing_data_collection 'Collect (Nonius BV, 1997-2000)'
_computing_data_reduction
;
 DENZO-SCALEPACK Z. Otwinowski and W. Minor, " 
 Processing of X-ray Diffraction Data Collected in Oscillation Mode ", 
 Methods in Enzymology, Volume 276: Macromolecular Crystallography, 
 part A, p.307-326, 1997,C.W. Carter, Jr. & R. M. Sweet, Eds., Academic Press.
;
_computing_molecular_graphics 'ORTEP3 for Windows - Farrugia, L. J. J. Appl. Crystallogr. 1997, 30, 565'
_computing_publication_material
;
 'WinGX publication routines, Farrugia, 
 L. J., J. Appl. Crystallogr., 1999, 32, 837-838
;
_computing_structure_refinement
;
 Sheldrick GM (2008) Acta Crystallogr A64:112--122 and 
 C. B. H\"ubschle, G. M. Sheldrick and B. Dittrich
 ShelXle: a Qt graphical user interface for SHELXL
 J. Appl. Cryst., 44, (2011) 1281-1284.
;
_computing_structure_solution
; 
 SIR97- Altomare A., Burla M.C., Camalli M., Cascarano G.L., Giacovazzo C. , 
 Guagliardi A., Moliterni A.G.G., Polidori G.,Spagna R. 
 (1999) J. Appl. Cryst. 32, 115-119
;
_diffrn_ambient_temperature 150(2)
_diffrn_measured_fraction_theta_full 0.986
_diffrn_measured_fraction_theta_max 0.986
_diffrn_measurement_device_type 'Nonius Kappa CCD'
_diffrn_measurement_method '288 2.0 degree images with \f and \w scans'
_diffrn_radiation_monochromator graphite
_diffrn_radiation_source 'fine-focus sealed tube'
_diffrn_radiation_type MoK\a
_diffrn_radiation_wavelength 0.71073
_diffrn_reflns_av_R_equivalents 0.0383
_diffrn_reflns_av_sigmaI/netI 0.0338
_diffrn_reflns_limit_h_max 6
_diffrn_reflns_limit_h_min -6
_diffrn_reflns_limit_k_max 8
_diffrn_reflns_limit_k_min -9
_diffrn_reflns_limit_l_max 14
_diffrn_reflns_limit_l_min -14
_diffrn_reflns_number 5358
_diffrn_reflns_theta_full 27.56
_diffrn_reflns_theta_max 27.56
_diffrn_reflns_theta_min 4.13
_diffrn_standards_decay_% 0
_diffrn_standards_number 0
_exptl_absorpt_coefficient_mu 1.704
_exptl_absorpt_correction_T_max 0.9196
_exptl_absorpt_correction_T_min 0.6753
_exptl_absorpt_correction_type multi-scan
_exptl_absorpt_process_details
;
multi-scan from symmetry-related measurements 
Sortav (Blessing 1995)
;
_exptl_crystal_colour colourless
_exptl_crystal_density_diffrn 1.642
_exptl_crystal_density_method 'not measured'
_exptl_crystal_description needle
_exptl_crystal_F_000 214
_exptl_crystal_size_max 0.25
_exptl_crystal_size_mid 0.05
_exptl_crystal_size_min 0.05
_refine_diff_density_max 2.272
_refine_diff_density_min -0.784
_refine_diff_density_rms 0.128
_refine_ls_extinction_method none
_refine_ls_goodness_of_fit_ref 1.039
_refine_ls_hydrogen_treatment mixed
_refine_ls_matrix_type full
_refine_ls_number_parameters 94
_refine_ls_number_reflns 1858
_refine_ls_number_restraints 0
_refine_ls_restrained_S_all 1.039
_refine_ls_R_factor_all 0.0659
_refine_ls_R_factor_gt 0.0650
_refine_ls_shift/su_max 0.000
_refine_ls_shift/su_mean 0.000
_refine_ls_structure_factor_coef Fsqd
_refine_ls_weighting_details 'calc w=1/[\s^2^(Fo^2^)+(0.1694P)^2^+0.5087P] where P=(Fo^2^+2Fc^2^)/3'
_refine_ls_weighting_scheme calc
_refine_ls_wR_factor_gt 0.1868
_refine_ls_wR_factor_ref 0.1882
_reflns_number_gt 1828
_reflns_number_total 1858
_reflns_threshold_expression >2sigma(I)
_cod_data_source_file c3dt52178h.txt
_cod_data_source_block h13kcm1
_cod_original_sg_symbol_H-M P-1
_cod_database_code 7023797

loop_
_symmetry_equiv_pos_as_xyz
'x, y, z'
'-x, -y, -z'

loop_
_atom_site_label
_atom_site_type_symbol
_atom_site_fract_x
_atom_site_fract_y
_atom_site_fract_z
_atom_site_U_iso_or_equiv
_atom_site_adp_type
_atom_site_occupancy
_atom_site_symmetry_multiplicity
_atom_site_calc_flag
_atom_site_refinement_flags
Sn Sn 0.5000 0.5000 0.5000 0.0154(3) Uani 1 2 d S
P P 0.1426(3) 0.2219(2) 0.40739(14) 0.0176(4) Uani 1 1 d .
H H 0.30(2) 0.089(14) 0.448(9) 0.04(3) Uiso 1 1 d .
O1 O 0.3036(9) 0.3573(7) 0.3929(4) 0.0243(10) Uani 1 1 d .
O2 O -0.1279(9) 0.2685(6) 0.4801(4) 0.0226(9) Uani 1 1 d .
O3 O 0.1198(11) 0.1796(8) 0.2768(5) 0.0319(12) Uani 1 1 d .
C1 C 0.3669(13) 0.3513(9) 0.6540(6) 0.0215(12) Uani 1 1 d .
H1A H 0.1668 0.3798 0.6598 0.026 Uiso 1 1 calc R
H1B H 0.4393 0.2194 0.6409 0.026 Uiso 1 1 calc R
C2 C 0.4412(17) 0.3823(11) 0.7729(6) 0.0320(15) Uani 1 1 d .
H2A H 0.3579 0.5113 0.7916 0.038 Uiso 1 1 calc R
H2B H 0.6405 0.3582 0.7690 0.038 Uiso 1 1 calc R
C3 C 0.342(2) 0.2561(13) 0.8707(7) 0.043(2) Uani 1 1 d .
H3A H 0.1426 0.2823 0.8744 0.052 Uiso 1 1 calc R
H3B H 0.4216 0.1278 0.8496 0.052 Uiso 1 1 calc R
C4 C 0.415(3) 0.276(2) 0.9925(9) 0.075(4) Uani 1 1 d .
H4A H 0.6122 0.2473 0.9903 0.113 Uiso 1 1 calc R
H4B H 0.3458 0.1918 1.0510 0.113 Uiso 1 1 calc R
H4C H 0.3330 0.4019 1.0151 0.113 Uiso 1 1 calc R
C5 C -0.0485(18) 0.0642(13) 0.2588(8) 0.0377(19) Uani 1 1 d .
H5A H 0.0065 -0.0522 0.3056 0.057 Uiso 1 1 calc R
H5B H -0.0277 0.0413 0.1742 0.057 Uiso 1 1 calc R
H5C H -0.2387 0.1253 0.2842 0.057 Uiso 1 1 calc R

loop_
_atom_site_aniso_label
_atom_site_aniso_U_11
_atom_site_aniso_U_22
_atom_site_aniso_U_33
_atom_site_aniso_U_23
_atom_site_aniso_U_13
_atom_site_aniso_U_12
Sn 0.0110(4) 0.0184(4) 0.0188(4) -0.0013(2) -0.0006(2) -0.0075(2)
P 0.0119(7) 0.0183(9) 0.0240(8) -0.0037(6) -0.0010(6) -0.0061(5)
O1 0.024(2) 0.030(3) 0.025(2) -0.005(2) -0.0013(19) -0.0168(19)
O2 0.019(2) 0.021(2) 0.026(2) -0.0020(17) 0.0026(16) -0.0055(17)
O3 0.034(3) 0.042(3) 0.029(3) -0.012(2) 0.002(2) -0.025(2)
C1 0.023(3) 0.020(3) 0.023(3) 0.001(2) 0.002(2) -0.011(2)
C2 0.046(4) 0.031(4) 0.025(3) 0.002(3) -0.004(3) -0.020(3)
C3 0.069(6) 0.041(5) 0.026(4) 0.005(3) -0.001(4) -0.029(4)
C4 0.130(12) 0.085(9) 0.030(5) 0.009(5) -0.012(6) -0.064(9)
C5 0.041(4) 0.041(5) 0.042(4) -0.017(4) -0.001(3) -0.025(4)

loop_
_atom_type_symbol
_atom_type_description
_atom_type_scat_dispersion_real
_atom_type_scat_dispersion_imag
_atom_type_scat_source
C C 0.0033 0.0016 'International Tables Vol C Tables 4.2.6.8 and 6.1.1.4'
H H 0.0000 0.0000 'International Tables Vol C Tables 4.2.6.8 and 6.1.1.4'
O O 0.0106 0.0060 'International Tables Vol C Tables 4.2.6.8 and 6.1.1.4'
P P 0.1023 0.0942 'International Tables Vol C Tables 4.2.6.8 and 6.1.1.4'
Sn Sn -0.6537 1.4246 'International Tables Vol C Tables 4.2.6.8 and 6.1.1.4'

loop_
_geom_angle_atom_site_label_1
_geom_angle_atom_site_label_2
_geom_angle_atom_site_label_3
_geom_angle
_geom_angle_site_symmetry_1
_geom_angle_site_symmetry_3
C1 Sn C1 180.000(1) 2_666 .
C1 Sn O1 91.8(2) 2_666 .
C1 Sn O1 88.2(2) . .
C1 Sn O1 88.2(2) 2_666 2_666
C1 Sn O1 91.8(2) . 2_666
O1 Sn O1 180.0(2) . 2_666
C1 Sn O2 92.6(2) 2_666 1_655
C1 Sn O2 87.4(2) . 1_655
O1 Sn O2 88.67(18) . 1_655
O1 Sn O2 91.33(18) 2_666 1_655
C1 Sn O2 87.4(2) 2_666 2_566
C1 Sn O2 92.6(2) . 2_566
O1 Sn O2 91.33(18) . 2_566
O1 Sn O2 88.67(18) 2_666 2_566
O2 Sn O2 180.000(1) 1_655 2_566
O1 P O2 118.3(3) . .
O1 P O3 105.1(3) . .
O2 P O3 111.7(3) . .
O1 P H 102(5) . .
O2 P H 112(5) . .
O3 P H 106(5) . .
P O1 Sn 140.5(3) . .
P O2 Sn 139.4(3) . 1_455
C5 O3 P 119.3(5) . .
C2 C1 Sn 118.2(5) . .
C2 C1 H1A 107.8 . .
Sn C1 H1A 107.8 . .
C2 C1 H1B 107.8 . .
Sn C1 H1B 107.8 . .
H1A C1 H1B 107.1 . .
C1 C2 C3 110.3(6) . .
C1 C2 H2A 109.6 . .
C3 C2 H2A 109.6 . .
C1 C2 H2B 109.6 . .
C3 C2 H2B 109.6 . .
H2A C2 H2B 108.1 . .
C4 C3 C2 113.5(8) . .
C4 C3 H3A 108.9 . .
C2 C3 H3A 108.9 . .
C4 C3 H3B 108.9 . .
C2 C3 H3B 108.9 . .
H3A C3 H3B 107.7 . .
C3 C4 H4A 109.5 . .
C3 C4 H4B 109.5 . .
H4A C4 H4B 109.5 . .
C3 C4 H4C 109.5 . .
H4A C4 H4C 109.5 . .
H4B C4 H4C 109.5 . .
O3 C5 H5A 109.5 . .
O3 C5 H5B 109.5 . .
H5A C5 H5B 109.5 . .
O3 C5 H5C 109.5 . .
H5A C5 H5C 109.5 . .
H5B C5 H5C 109.5 . .

loop_
_geom_bond_atom_site_label_1
_geom_bond_atom_site_label_2
_geom_bond_distance
_geom_bond_site_symmetry_2
Sn C1 2.131(6) 2_666
Sn C1 2.131(6) .
Sn O1 2.217(5) .
Sn O1 2.217(5) 2_666
Sn O2 2.222(4) 1_655
Sn O2 2.222(4) 2_566
P O1 1.481(5) .
P O2 1.493(4) .
P O3 1.576(5) .
P H 1.20(10) .
O2 Sn 2.222(4) 1_455
O3 C5 1.445(9) .
C1 C2 1.512(9) .
C1 H1A 0.9900 .
C1 H1B 0.9900 .
C2 C3 1.528(11) .
C2 H2A 0.9900 .
C2 H2B 0.9900 .
C3 C4 1.516(13) .
C3 H3A 0.9900 .
C3 H3B 0.9900 .
C4 H4A 0.9800 .
C4 H4B 0.9800 .
C4 H4C 0.9800 .
C5 H5A 0.9800 .
C5 H5B 0.9800 .
C5 H5C 0.9800 .
